data_1543431
loop_
_publ_author_name
'Zhao, Da'
'Xie, Zuowei'

_publ_section_title
;
 [3-N2-o-C2B10H11][BF4]: a useful synthon for multiple cage boron
 functionalizations of o-carborane
;
_journal_issue 9
_journal_name_full 'Chem. Sci.'
_journal_page_first 5635
_journal_paper_doi 10.1039/C6SC01566B
_journal_volume 7
_journal_year 2016
_chemical_formula_sum 'C2 H11 B10 N O2'
_chemical_formula_weight 189.22
_chemical_name_systematic
; 
 ? 
;
_space_group_IT_number 61
_symmetry_cell_setting orthorhombic
_symmetry_space_group_name_Hall '-P 2ac 2ab'
_symmetry_space_group_name_H-M 'P b c a'
_atom_sites_solution_hydrogens geom
_atom_sites_solution_primary direct
_atom_sites_solution_secondary difmap
_audit_creation_method SHELXL-97
_audit_update_record
;
2016-04-08 deposited with the CCDC.
2016-06-08 downloaded from the CCDC.
;
_cell_angle_alpha 90.00
_cell_angle_beta 90.00
_cell_angle_gamma 90.00
_cell_formula_units_Z 8
_cell_length_a 9.8848(10)
_cell_length_b 9.8277(10)
_cell_length_c 20.924(2)
_cell_measurement_reflns_used 73
_cell_measurement_temperature 296(2)
_cell_measurement_theta_max 15
_cell_measurement_theta_min 15
_cell_volume 2032.7(4)
_computing_cell_refinement 'BRUKER KAPPA APEXII DUO DIFFRACTOMETER'
_computing_data_collection 'BRUKER KAPPA APEXII DUO DIFFRACTOMETER'
_computing_data_reduction 'BRUKER KAPPA APEXII DUO DIFFRACTOMETER'
_computing_molecular_graphics 'SIEMENS SHELXTL'
_computing_publication_material 'SIEMENS SHELXTL'
_computing_structure_refinement 'SHELXL-97 (Sheldrick, 2008)'
_computing_structure_solution 'SHELXS-97 (Sheldrick, 2008)'
_diffrn_ambient_temperature 296(2)
_diffrn_measured_fraction_theta_full 1.000
_diffrn_measured_fraction_theta_max 1.000
_diffrn_measurement_device_type 'BRUKER KAPPA APEXII DUO DIFFRACTOMETER'
_diffrn_measurement_method 'PHI & OMEGA SCAN'
_diffrn_radiation_monochromator graphite
_diffrn_radiation_source 'fine-focus sealed tube'
_diffrn_radiation_type MoK\a
_diffrn_radiation_wavelength 0.71073
_diffrn_reflns_av_R_equivalents 0.1028
_diffrn_reflns_av_sigmaI/netI 0.0627
_diffrn_reflns_limit_h_max 11
_diffrn_reflns_limit_h_min -11
_diffrn_reflns_limit_k_max 11
_diffrn_reflns_limit_k_min -11
_diffrn_reflns_limit_l_max 25
_diffrn_reflns_limit_l_min -25
_diffrn_reflns_number 13854
_diffrn_reflns_theta_full 25.25
_diffrn_reflns_theta_max 25.25
_diffrn_reflns_theta_min 1.95
_exptl_absorpt_coefficient_mu 0.071
_exptl_absorpt_correction_T_max 0.6842
_exptl_absorpt_correction_T_min 0.5467
_exptl_absorpt_correction_type multi-scan
_exptl_crystal_colour colourless
_exptl_crystal_density_diffrn 1.237
_exptl_crystal_density_method 'not measured'
_exptl_crystal_description block
_exptl_crystal_F_000 768
_exptl_crystal_size_max 0.50
_exptl_crystal_size_mid 0.40
_exptl_crystal_size_min 0.30
_refine_diff_density_max 0.671
_refine_diff_density_min -0.296
_refine_diff_density_rms 0.075
_refine_ls_extinction_method none
_refine_ls_goodness_of_fit_ref 1.041
_refine_ls_hydrogen_treatment riding
_refine_ls_matrix_type full
_refine_ls_number_parameters 136
_refine_ls_number_reflns 1842
_refine_ls_number_restraints 0
_refine_ls_restrained_S_all 1.041
_refine_ls_R_factor_all 0.0981
_refine_ls_R_factor_gt 0.0696
_refine_ls_shift/su_max 0.000
_refine_ls_shift/su_mean 0.000
_refine_ls_structure_factor_coef Fsqd
_refine_ls_weighting_details 'calc w=1/[\s^2^(Fo^2^)+(0.1154P)^2^+1.4513P] where P=(Fo^2^+2Fc^2^)/3'
_refine_ls_weighting_scheme calc
_refine_ls_wR_factor_gt 0.1837
_refine_ls_wR_factor_ref 0.2140
_reflns_number_gt 1277
_reflns_number_total 1842
_reflns_threshold_expression >2sigma(I)
_cod_data_source_file c6sc01566b2.cif
_cod_data_source_block 6
_cod_depositor_comments
;
The following automatic conversions were performed:

'_symmetry_cell_setting' value 'Orthorhombic' changed to
'orthorhombic' according to
/usr/data/users/saulius/crontab/automatic-downloads/rss-feeds/RSC/lib/dictionaries/cif_core.dic
dictionary named 'cif_core.dic' version 2.4.2 from 2011-04-26.

Automatic conversion script
Id: cif_fix_values 4268 2015-11-12 08:31:59Z antanas 

 Adding full bibliography for 1543430--1543431.cif.
;
_cod_original_sg_symbol_H-M Pbca
_cod_database_code 1543431

loop_
_symmetry_equiv_pos_as_xyz
'x, y, z'
'-x+1/2, -y, z+1/2'
'-x, y+1/2, -z+1/2'
'x+1/2, -y+1/2, -z'
'-x, -y, -z'
'x-1/2, y, -z-1/2'
'x, -y-1/2, z-1/2'
'-x-1/2, y-1/2, z'

loop_
_atom_site_label
_atom_site_type_symbol
_atom_site_fract_x
_atom_site_fract_y
_atom_site_fract_z
_atom_site_U_iso_or_equiv
_atom_site_adp_type
_atom_site_occupancy
_atom_site_symmetry_multiplicity
_atom_site_calc_flag
_atom_site_refinement_flags
N1 N 0.5286(3) 0.1822(3) 0.49124(12) 0.0414(7) Uani 1 1 d .
C1 C 0.5036(3) 0.1315(3) 0.62070(13) 0.0322(7) Uani 1 1 d .
C2 C 0.6480(3) 0.2111(3) 0.60967(13) 0.0315(7) Uani 1 1 d .
O1 O 0.6132(2) 0.0931(3) 0.48115(11) 0.0570(7) Uani 1 1 d .
O2 O 0.4519(3) 0.2243(3) 0.44980(12) 0.0740(9) Uani 1 1 d .
B3 B 0.5170(3) 0.2430(3) 0.55860(15) 0.0305(7) Uani 1 1 d .
B4 B 0.3689(3) 0.2357(4) 0.60494(16) 0.0368(8) Uani 1 1 d .
H4 H 0.2714 0.2017 0.5852 0.044 Uiso 1 1 calc R
B5 B 0.4185(3) 0.1952(3) 0.68452(16) 0.0370(8) Uani 1 1 d .
H5 H 0.3522 0.1356 0.7161 0.044 Uiso 1 1 calc R
B6 B 0.5970(3) 0.1756(3) 0.68681(15) 0.0364(8) Uani 1 1 d .
H6 H 0.6466 0.1030 0.7193 0.044 Uiso 1 1 calc R
B7 B 0.6235(3) 0.3754(3) 0.58560(16) 0.0342(8) Uani 1 1 d .
H7 H 0.6909 0.4321 0.5533 0.041 Uiso 1 1 calc R
B8 B 0.4433(3) 0.3957(4) 0.58402(17) 0.0382(8) Uani 1 1 d .
H8 H 0.3936 0.4670 0.5510 0.046 Uiso 1 1 calc R
B9 B 0.3818(3) 0.3663(4) 0.66304(18) 0.0416(9) Uani 1 1 d .
H9 H 0.2916 0.4193 0.6813 0.050 Uiso 1 1 calc R
B10 B 0.5244(4) 0.3282(4) 0.71323(15) 0.0393(8) Uani 1 1 d .
H10 H 0.5267 0.3568 0.7641 0.047 Uiso 1 1 calc R
B11 B 0.6722(3) 0.3337(3) 0.66525(16) 0.0373(8) Uani 1 1 d .
H11 H 0.7714 0.3642 0.6842 0.045 Uiso 1 1 calc R
B12 B 0.5394(4) 0.4528(3) 0.65146(17) 0.0400(8) Uani 1 1 d .
H12 H 0.5513 0.5617 0.6623 0.048 Uiso 1 1 calc R

loop_
_atom_site_aniso_label
_atom_site_aniso_U_11
_atom_site_aniso_U_22
_atom_site_aniso_U_33
_atom_site_aniso_U_23
_atom_site_aniso_U_13
_atom_site_aniso_U_12
N1 0.0401(15) 0.0552(17) 0.0289(13) -0.0035(12) -0.0009(11) -0.0138(12)
C1 0.0357(15) 0.0331(15) 0.0278(14) -0.0003(12) -0.0024(11) -0.0043(11)
C2 0.0288(14) 0.0353(15) 0.0305(14) -0.0022(12) -0.0044(11) -0.0020(11)
O1 0.0616(15) 0.0629(16) 0.0464(14) -0.0198(12) 0.0116(12) -0.0026(13)
O2 0.083(2) 0.102(2) 0.0370(13) -0.0026(14) -0.0225(13) 0.0013(17)
B3 0.0302(15) 0.0343(17) 0.0270(16) 0.0005(13) -0.0030(12) -0.0039(13)
B4 0.0279(16) 0.0460(19) 0.0366(18) 0.0027(15) 0.0003(13) -0.0010(14)
B5 0.0424(19) 0.0372(18) 0.0315(17) 0.0006(14) 0.0056(14) -0.0054(14)
B6 0.0440(19) 0.0355(18) 0.0298(17) 0.0015(14) -0.0066(14) 0.0013(15)
B7 0.0362(17) 0.0335(17) 0.0330(17) 0.0011(14) -0.0027(14) -0.0078(13)
B8 0.0370(18) 0.0385(18) 0.0391(18) 0.0043(15) -0.0032(14) 0.0074(14)
B9 0.0382(18) 0.042(2) 0.044(2) -0.0032(16) 0.0060(16) 0.0077(15)
B10 0.052(2) 0.0379(19) 0.0284(17) -0.0066(14) 0.0022(15) -0.0027(16)
B11 0.0389(18) 0.0378(18) 0.0351(18) -0.0065(15) -0.0083(14) -0.0044(14)
B12 0.051(2) 0.0280(17) 0.0411(19) -0.0036(14) 0.0013(16) -0.0026(15)

loop_
_atom_type_symbol
_atom_type_description
_atom_type_scat_dispersion_real
_atom_type_scat_dispersion_imag
_atom_type_scat_source
C C 0.0033 0.0016 'International Tables Vol C Tables 4.2.6.8 and 6.1.1.4'
H H 0.0000 0.0000 'International Tables Vol C Tables 4.2.6.8 and 6.1.1.4'
B B 0.0013 0.0007 'International Tables Vol C Tables 4.2.6.8 and 6.1.1.4'
N N 0.0061 0.0033 'International Tables Vol C Tables 4.2.6.8 and 6.1.1.4'
O O 0.0106 0.0060 'International Tables Vol C Tables 4.2.6.8 and 6.1.1.4'

loop_
_geom_angle_atom_site_label_1
_geom_angle_atom_site_label_2
_geom_angle_atom_site_label_3
_geom_angle
O2 N1 O1 122.7(3)
O2 N1 B3 118.2(3)
O1 N1 B3 119.1(2)
C2 C1 B5 111.4(2)
C2 C1 B3 61.32(17)
B5 C1 B3 113.7(2)
C2 C1 B4 111.4(2)
B5 C1 B4 62.98(19)
B3 C1 B4 61.92(18)
C2 C1 B6 61.76(17)
B5 C1 B6 62.62(19)
B3 C1 B6 114.2(2)
B4 C1 B6 115.0(2)
C1 C2 B11 111.4(2)
C1 C2 B3 61.10(16)
B11 C2 B3 114.0(2)
C1 C2 B7 111.6(2)
B11 C2 B7 63.21(18)
B3 C2 B7 62.26(18)
C1 C2 B6 61.25(17)
B11 C2 B6 62.79(19)
B3 C2 B6 113.6(2)
B7 C2 B6 115.2(2)
N1 B3 C1 117.1(3)
N1 B3 C2 116.5(2)
C1 B3 C2 57.58(16)
N1 B3 B8 130.0(3)
C1 B3 B8 106.7(2)
C2 B3 B8 106.4(2)
N1 B3 B4 123.6(2)
C1 B3 B4 59.25(18)
C2 B3 B4 106.2(2)
B8 B3 B4 61.4(2)
N1 B3 B7 122.4(2)
C1 B3 B7 106.0(2)
C2 B3 B7 58.91(17)
B8 B3 B7 61.26(19)
B4 B3 B7 110.5(2)
C1 B4 B3 58.83(17)
C1 B4 B9 104.2(2)
B3 B4 B9 106.8(2)
C1 B4 B5 58.11(17)
B3 B4 B5 107.2(2)
B9 B4 B5 60.05(19)
C1 B4 B8 104.6(2)
B3 B4 B8 59.15(18)
B9 B4 B8 60.1(2)
B5 B4 B8 108.2(2)
C1 B5 B6 59.26(17)
C1 B5 B9 104.5(2)
B6 B5 B9 108.2(2)
C1 B5 B10 104.2(2)
B6 B5 B10 59.11(19)
B9 B5 B10 60.69(19)
C1 B5 B4 58.91(17)
B6 B5 B4 108.9(2)
B9 B5 B4 59.7(2)
B10 B5 B4 108.3(2)
C1 B6 C2 56.99(16)
C1 B6 B10 104.4(2)
C2 B6 B10 104.0(2)
C1 B6 B5 58.12(17)
C2 B6 B5 104.1(2)
B10 B6 B5 60.55(19)
C1 B6 B11 103.9(2)
C2 B6 B11 57.65(17)
B10 B6 B11 60.24(19)
B5 B6 B11 108.2(2)
C2 B7 B3 58.83(17)
C2 B7 B12 104.0(2)
B3 B7 B12 106.5(2)
C2 B7 B11 57.91(17)
B3 B7 B11 106.9(2)
B12 B7 B11 60.02(19)
C2 B7 B8 104.6(2)
B3 B7 B8 58.95(18)
B12 B7 B8 60.20(19)
B11 B7 B8 108.1(2)
B3 B8 B9 106.5(2)
B3 B8 B4 59.49(19)
B9 B8 B4 59.43(19)
B3 B8 B12 106.7(2)
B9 B8 B12 60.12(19)
B4 B8 B12 107.5(2)
B3 B8 B7 59.78(17)
B9 B8 B7 107.6(2)
B4 B8 B7 107.8(2)
B12 B8 B7 59.54(19)
B4 B9 B5 60.21(19)
B4 B9 B8 60.4(2)
B5 B9 B8 108.5(2)
B4 B9 B12 108.3(2)
B5 B9 B12 107.8(2)
B8 B9 B12 60.11(19)
B4 B9 B10 107.8(2)
B5 B9 B10 59.67(19)
B8 B9 B10 107.9(2)
B12 B9 B10 59.71(19)
B6 B10 B11 60.66(19)
B6 B10 B5 60.34(19)
B11 B10 B5 108.4(2)
B6 B10 B12 108.9(2)
B11 B10 B12 60.06(19)
B5 B10 B12 108.0(2)
B6 B10 B9 108.4(2)
B11 B10 B9 108.0(2)
B5 B10 B9 59.64(19)
B12 B10 B9 59.99(19)
C2 B11 B10 104.6(2)
C2 B11 B6 59.56(18)
B10 B11 B6 59.10(19)
C2 B11 B12 104.6(2)
B10 B11 B12 60.33(19)
B6 B11 B12 107.9(2)
C2 B11 B7 58.88(17)
B10 B11 B7 108.3(2)
B6 B11 B7 109.0(2)
B12 B11 B7 59.91(19)
B7 B12 B11 60.07(18)
B7 B12 B10 107.8(2)
B11 B12 B10 59.61(19)
B7 B12 B8 60.26(18)
B11 B12 B8 108.2(2)
B10 B12 B8 108.1(2)
B7 B12 B9 107.9(2)
B11 B12 B9 107.9(2)
B10 B12 B9 60.30(19)
B8 B12 B9 59.8(2)

loop_
_geom_bond_atom_site_label_1
_geom_bond_atom_site_label_2
_geom_bond_distance
N1 O2 1.224(4)
N1 O1 1.229(3)
N1 B3 1.535(4)
C1 C2 1.644(4)
C1 B5 1.698(4)
C1 B3 1.705(4)
C1 B4 1.712(4)
C1 B6 1.718(4)
C2 B11 1.692(4)
C2 B3 1.708(4)
C2 B7 1.709(4)
C2 B6 1.726(4)
B3 B8 1.752(5)
B3 B4 1.758(4)
B3 B7 1.767(4)
B4 B9 1.773(5)
B4 B5 1.781(5)
B4 B8 1.791(5)
B5 B6 1.775(5)
B5 B9 1.778(5)
B5 B10 1.779(5)
B6 B10 1.753(5)
B6 B11 1.781(5)
B7 B12 1.780(5)
B7 B11 1.782(5)
B7 B8 1.793(4)
B8 B9 1.785(5)
B8 B12 1.791(5)
B9 B12 1.792(5)
B9 B10 1.797(5)
B10 B11 1.774(5)
B10 B12 1.786(5)
B11 B12 1.782(5)
